data_4316560
loop_
_publ_author_name
'Yuji Kikukawa'
'Kazuya Yamaguchi'
'Noritaka Mizuno'

_publ_contact_author_address
;
Department of Applied Chemistry, School of Engineering
The University of Tokyo
7-3-1 Hongo, Bunkyo-ku, Tokyo 113-8656 (Japan)
;
_publ_contact_author_email tmizuno@mail.ecc.u-tokyo.ac.jp
_publ_contact_author_fax (+)81-3-5841-7220
_publ_contact_author_name 'Noritaka Mizuno'
_publ_contact_author_phone (+)81-3-5841-7272
_publ_section_title
;
 Sandwich-Type Zinc-Containing Polyoxometalates with a Hexaprismane Core
 [{Zn2W(O)O3}2]4+ Synthesized by Thermally Induced Isomerization of a
 Metastable Polyoxometalate
;
_journal_name_full 'Inorganic Chemistry'
_journal_page_first 8194
_journal_page_last 8196
_journal_paper_doi 10.1021/ic101419a
_journal_volume 49
_journal_year 2010
_chemical_formula_moiety 'C128 N8 O74 Si2 W20 Zn4'
_chemical_formula_sum 'C128 N8 O74 Si2 W20 Zn4'
_chemical_formula_weight 6828.02
_space_group_IT_number 14
_symmetry_cell_setting monoclinic
_symmetry_space_group_name_Hall '-P 2yn'
_symmetry_space_group_name_H-M 'P 1 21/n 1'
_audit_conform_dict_location ftp://ftp.iucr.org/pub/cif_core.dic
_audit_conform_dict_name cif_core.dic
_audit_conform_dict_version 2.3
_audit_creation_date 2010-08-11T18:13:05-00:00
_audit_creation_method 'WinGX routine CIF_UPDATE'
_cell_angle_alpha 90
_cell_angle_beta 92.6500(10)
_cell_angle_gamma 90
_cell_formula_units_Z 2
_cell_length_a 18.8361(4)
_cell_length_b 29.8994(5)
_cell_length_c 19.7095(4)
_cell_measurement_reflns_used 0
_cell_measurement_temperature 153
_cell_measurement_theta_max 0
_cell_measurement_theta_min 0
_cell_volume 11088.3(4)
_computing_molecular_graphics 'Ortep-3 for Windows (Farrugia, 1997)'
_computing_publication_material 'WinGX publication routines (Farrugia, 1999)'
_computing_structure_refinement 'SHELXL-97 (Sheldrick, 1997)'
_computing_structure_solution 'SHELXS-86 (Sheldrick, 1986)'
_diffrn_ambient_temperature 153
_diffrn_detector_area_resol_mean 28.5714
_diffrn_measured_fraction_theta_full 0.991
_diffrn_measured_fraction_theta_max 0.991
_diffrn_measurement_details
;
scan:
    Number of images: 360
               Slice: -110.0000 - 70.0000
         Image width: 0.5000
            Exp time: 7.0000
       Rotation axis: Omega
               Omega: 0.0000
                 Chi: 45.0000
                 Phi: 0.0000
                 XTD: 45.3778
              2theta: -20.5000
scan:
    Number of images: 360
               Slice: -110.0000 - 70.0000
         Image width: 0.5000
            Exp time: 7.0000
       Rotation axis: Omega
               Omega: 0.0000
                 Chi: 45.0000
                 Phi: 90.0000
                 XTD: 45.3778
              2theta: -20.5000
scan:
    Number of images: 360
               Slice: -110.0000 - 70.0000
         Image width: 0.5000
            Exp time: 7.0000
       Rotation axis: Omega
               Omega: 0.0000
                 Chi: 45.0000
                 Phi: 180.0000
                 XTD: 45.3778
              2theta: -20.5000

;
_diffrn_measurement_device 'Rigaku MicroMax-007'
_diffrn_measurement_device_details
;
AFC10: Fixed Chi 2 circle
;
_diffrn_measurement_method dtfind.ref
_diffrn_radiation_detector Saturn724
_diffrn_radiation_monochromator 'Graphite Monochromator'
_diffrn_radiation_source 'Rotating Anode'
_diffrn_radiation_type MoK\a
_diffrn_radiation_wavelength 0.7107
_diffrn_reflns_av_R_equivalents 0
_diffrn_reflns_limit_h_max 26
_diffrn_reflns_limit_h_min 0
_diffrn_reflns_limit_k_max 41
_diffrn_reflns_limit_k_min 0
_diffrn_reflns_limit_l_max 27
_diffrn_reflns_limit_l_min -27
_diffrn_reflns_number 31722
_diffrn_reflns_theta_full 29.87
_diffrn_reflns_theta_max 29.87
_diffrn_reflns_theta_min 1.24
_diffrn_source_current 30.0000
_diffrn_source_power 1.2000
_diffrn_source_voltage 40.0000
_exptl_absorpt_coefficient_mu 10.824
_exptl_absorpt_correction_type none
_exptl_crystal_colour colorless
_exptl_crystal_density_diffrn 2.045
_exptl_crystal_density_method 'not measured'
_exptl_crystal_description block
_exptl_crystal_F_000 6088
_exptl_crystal_size_max 0.2
_exptl_crystal_size_mid 0.1
_exptl_crystal_size_min 0.1
_platon_squeeze_details
;
;
_refine_diff_density_max 5.937
_refine_diff_density_min -3.5
_refine_ls_extinction_method none
_refine_ls_goodness_of_fit_ref 1.083
_refine_ls_hydrogen_treatment none
_refine_ls_matrix_type full
_refine_ls_number_parameters 691
_refine_ls_number_reflns 31722
_refine_ls_number_restraints 117
_refine_ls_restrained_S_all 1.081
_refine_ls_R_factor_gt 0.0725
_refine_ls_shift/su_max 0.001
_refine_ls_structure_factor_coef Fsqd
_refine_ls_weighting_details 'calc w=1/[\s^2^(Fo^2^)+(0.1418P)^2^+0.0000P] where P=(Fo^2^+2Fc^2^)/3'
_refine_ls_weighting_scheme calc
_refine_ls_wR_factor_ref 0.2362
_reflns_number_gt 19732
_reflns_number_total 31722
_reflns_threshold_expression >2sigma(I)
_cod_data_source_file ic101419a_si_002.cif
_cod_data_source_block squeezed2
_cod_database_code 4316560

loop_
_symmetry_equiv_pos_as_xyz
'x, y, z'
'-x+1/2, y+1/2, -z+1/2'
'-x, -y, -z'
'x-1/2, -y-1/2, z-1/2'

loop_
_atom_site_label
_atom_site_type_symbol
_atom_site_fract_x
_atom_site_fract_y
_atom_site_fract_z
_atom_site_U_iso_or_equiv
_atom_site_adp_type
_atom_site_occupancy
_atom_site_calc_flag
_atom_site_refinement_flags
_atom_site_disorder_group
_atom_site_disorder_assembly
W1 W 0.04991(3) 0.026737(16) 0.39060(3) 0.03347(12) Uani 1 d . . .
W2 W 0.17954(3) 0.120516(17) 0.37213(3) 0.03493(12) Uani 1 d . . .
W3 W -0.00233(3) 0.131530(17) 0.29754(3) 0.03704(13) Uani 1 d . . .
W4 W 0.21175(3) 0.127697(17) 0.54208(3) 0.03515(12) Uani 1 d . . .
W5 W -0.14114(3) 0.150059(18) 0.39695(3) 0.03956(13) Uani 1 d . . .
W6 W 0.16640(3) 0.220289(17) 0.44872(3) 0.03830(13) Uani 1 d . . .
W7 W -0.01869(3) 0.230912(17) 0.37714(3) 0.03987(14) Uani 1 d . . .
W8 W 0.06234(3) 0.144079(18) 0.65137(3) 0.03751(13) Uani 1 d . . .
W9 W -0.10495(3) 0.158454(18) 0.58791(3) 0.03801(13) Uani 1 d . . .
W10 W 0.01681(3) 0.238543(17) 0.56228(3) 0.03924(13) Uani 1 d . . .
Zn1 Zn 0.08256(7) 0.04544(5) 0.55526(8) 0.0352(3) Uani 1 d . . .
Zn2 Zn -0.07796(7) 0.05613(4) 0.49336(8) 0.0337(3) Uani 1 d . . .
Si1 Si 0.03294(16) 0.13454(10) 0.47443(16) 0.0267(6) Uani 1 d . . .
O1 O 0.0955(5) 0.0030(3) 0.4678(4) 0.0372(19) Uiso 1 d . . .
O2 O -0.0405(5) 0.0089(3) 0.4112(5) 0.043(2) Uiso 1 d . . .
O3 O 0.0569(5) 0.0854(3) 0.6325(5) 0.042(2) Uiso 1 d . . .
O4 O -0.1031(5) 0.0910(3) 0.5765(5) 0.041(2) Uiso 1 d . . .
O5 O 0.1756(4) 0.0725(3) 0.5513(4) 0.0344(18) Uiso 1 d . . .
O6 O -0.1345(4) 0.0837(3) 0.4206(4) 0.0361(19) Uiso 1 d . . .
O7 O 0.0217(4) 0.0802(3) 0.4814(4) 0.0290(17) Uiso 1 d . . .
O8 O 0.0715(5) -0.0127(3) 0.3315(4) 0.0376(19) Uiso 1 d . . .
O9 O 0.1322(4) 0.0675(3) 0.3853(4) 0.0304(17) Uiso 1 d . . .
O10 O 0.0048(4) 0.0738(3) 0.3319(4) 0.0367(19) Uiso 1 d . . .
O11 O 0.2385(5) 0.1052(3) 0.3117(5) 0.045(2) Uiso 1 d . . .
O12 O -0.0073(5) 0.1217(3) 0.2117(5) 0.048(2) Uiso 1 d . . .
O13 O 0.0958(5) 0.1374(3) 0.3165(4) 0.0362(19) Uiso 1 d . . .
O14 O 0.2414(5) 0.1134(3) 0.4510(5) 0.038(2) Uiso 1 d . . .
O15 O -0.1048(5) 0.1300(3) 0.3144(5) 0.042(2) Uiso 1 d . . .
O16 O 0.1993(5) 0.1851(3) 0.3777(4) 0.038(2) Uiso 1 d . . .
O17 O -0.0111(5) 0.1957(3) 0.2974(5) 0.040(2) Uiso 1 d . . .
O18 O 0.2918(5) 0.1230(3) 0.5875(5) 0.046(2) Uiso 1 d . . .
O19 O -0.2312(5) 0.1521(3) 0.3781(5) 0.049(2) Uiso 1 d . . .
O20 O 0.2113(5) 0.2700(3) 0.4357(5) 0.050(2) Uiso 1 d . . .
O21 O -0.0352(5) 0.2827(3) 0.3423(5) 0.048(2) Uiso 1 d . . .
O22 O 0.0798(5) 0.2309(3) 0.3897(5) 0.040(2) Uiso 1 d . . .
O23 O 0.2250(5) 0.1922(3) 0.5123(5) 0.039(2) Uiso 1 d . . .
O24 O -0.1169(5) 0.2091(3) 0.3822(5) 0.041(2) Uiso 1 d . . .
O25 O 0.1161(4) 0.1464(3) 0.4631(4) 0.0296(17) Uiso 1 d . . .
O26 O -0.0163(4) 0.1537(3) 0.4104(4) 0.0294(17) Uiso 1 d . . .
O27 O 0.0093(4) 0.1588(3) 0.5456(4) 0.0321(18) Uiso 1 d . . .
O28 O 0.1502(5) 0.1519(3) 0.6076(5) 0.040(2) Uiso 1 d . . .
O29 O -0.1352(5) 0.1568(3) 0.4943(5) 0.040(2) Uiso 1 d . . .
O30 O 0.1041(4) 0.2366(3) 0.5214(4) 0.0357(19) Uiso 1 d . . .
O31 O -0.0263(5) 0.2422(3) 0.4712(5) 0.038(2) Uiso 1 d . . .
O32 O 0.0896(5) 0.1449(3) 0.7361(5) 0.042(2) Uiso 1 d . . .
O33 O -0.1833(5) 0.1648(3) 0.6292(5) 0.050(2) Uiso 1 d . . .
O34 O 0.0110(6) 0.2937(4) 0.5872(5) 0.053(3) Uiso 1 d . . .
O35 O -0.0422(5) 0.1457(3) 0.6602(5) 0.044(2) Uiso 1 d . . .
O36 O 0.0543(5) 0.2115(3) 0.6373(5) 0.043(2) Uiso 1 d . . .
O37 O -0.0803(5) 0.2186(3) 0.5829(5) 0.044(2) Uiso 1 d . . .
N101 N 0.0116(7) 0.0448(5) 0.8472(7) 0.060(3) Uiso 1 d . . .
C101 C -0.0255(11) 0.0069(7) 0.8833(12) 0.057(3) Uiso 0.803(13) d PD . .
C102 C -0.0711(10) -0.0232(6) 0.8359(11) 0.057(3) Uiso 0.803(13) d PD . .
C103 C -0.1091(11) -0.0553(7) 0.8829(10) 0.057(3) Uiso 0.803(13) d PD . .
C104 C -0.1559(11) -0.0859(7) 0.8446(11) 0.057(3) Uiso 0.803(13) d P . .
C151 C -0.043(4) 0.017(3) 0.890(5) 0.057(3) Uiso 0.197(13) d PD . .
C152 C -0.098(4) -0.010(3) 0.927(4) 0.057(3) Uiso 0.197(13) d PD . .
C153 C -0.159(4) -0.035(3) 0.889(4) 0.057(3) Uiso 0.197(13) d PD . .
C154 C -0.138(5) -0.028(3) 0.927(5) 0.057(3) Uiso 0.197(13) d P . .
C105 C 0.0612(10) 0.0234(6) 0.7911(9) 0.064(4) Uiso 1 d . . .
C106 C 0.1132(11) -0.0129(7) 0.8197(11) 0.078(6) Uiso 1 d . . .
C107 C 0.1554(10) -0.0281(6) 0.7593(10) 0.067(5) Uiso 1 d D . .
C108 C 0.2070(13) -0.0665(8) 0.7775(14) 0.074(7) Uiso 0.87(3) d PD . .
C158 C 0.180(9) -0.067(4) 0.806(7) 0.074(7) Uiso 0.13(3) d PD . .
C109 C 0.0551(10) 0.0673(7) 0.9064(10) 0.072(5) Uiso 1 d . . .
C110 C 0.1047(13) 0.1049(9) 0.8831(13) 0.097(7) Uiso 1 d D . .
C111 C 0.1428(18) 0.1228(12) 0.9541(15) 0.089(6) Uiso 0.75(2) d PD . .
C112 C 0.0858(17) 0.1558(10) 0.9826(17) 0.089(6) Uiso 0.75(2) d P . .
C161 C 0.123(5) 0.141(3) 0.943(4) 0.089(6) Uiso 0.25(2) d PD . .
C162 C 0.150(5) 0.164(3) 0.977(5) 0.089(6) Uiso 0.25(2) d P . .
C113 C -0.0388(9) 0.0764(6) 0.8086(9) 0.058(4) Uiso 1 d . . .
C114 C -0.0943(11) 0.0967(7) 0.8498(10) 0.075(5) Uiso 1 d . . .
C115 C -0.137(3) 0.124(2) 0.813(3) 0.086(7) Uiso 0.47(3) d P . .
C116 C -0.201(3) 0.1582(19) 0.832(3) 0.086(7) Uiso 0.47(3) d P . .
C165 C -0.143(3) 0.1197(18) 0.787(3) 0.086(7) Uiso 0.53(3) d P . .
C166 C -0.214(2) 0.1346(17) 0.831(2) 0.086(7) Uiso 0.53(3) d P . .
N201 N 0.2579(8) 0.2499(5) 0.7102(8) 0.072(4) Uiso 1 d D . .
C201 C 0.2308(9) 0.2703(6) 0.7736(9) 0.042(4) Uiso 0.767(17) d PD . .
C202 C 0.1569(12) 0.2527(10) 0.7915(15) 0.084(4) Uiso 0.767(17) d PD . .
C203 C 0.1247(15) 0.2836(8) 0.8443(14) 0.084(4) Uiso 0.767(17) d PD . .
C204 C 0.0972(16) 0.3290(9) 0.8188(16) 0.084(4) Uiso 0.767(17) d PD . .
C251 C 0.197(3) 0.244(3) 0.659(3) 0.084(4) Uiso 0.233(17) d PD . .
C252 C 0.137(4) 0.249(3) 0.708(4) 0.084(4) Uiso 0.233(17) d PD . .
C253 C 0.144(5) 0.270(3) 0.779(4) 0.084(4) Uiso 0.233(17) d PD . .
C254 C 0.122(5) 0.318(3) 0.798(5) 0.084(4) Uiso 0.233(17) d PD . .
C205 C 0.2587(17) 0.2010(13) 0.7085(18) 0.072(4) Uiso 0.74(2) d PD . .
C206 C 0.296(3) 0.1785(10) 0.774(2) 0.072(4) Uiso 0.74(2) d PD . .
C207 C 0.2764(16) 0.1264(10) 0.7739(17) 0.072(4) Uiso 0.74(2) d PD . .
C208 C 0.3140(14) 0.0998(9) 0.8271(14) 0.072(4) Uiso 0.74(2) d P . .
C255 C 0.243(5) 0.201(4) 0.719(5) 0.072(4) Uiso 0.26(2) d PD . .
C256 C 0.299(7) 0.175(3) 0.768(6) 0.072(4) Uiso 0.26(2) d PD . .
C257 C 0.298(5) 0.121(3) 0.764(5) 0.072(4) Uiso 0.26(2) d PD . .
C258 C 0.300(4) 0.109(3) 0.707(4) 0.072(4) Uiso 0.26(2) d P . .
C209 C 0.2173(11) 0.2671(6) 0.6494(10) 0.068(5) Uiso 1 d D . .
C210 C 0.214(4) 0.3180(9) 0.634(3) 0.089(5) Uiso 0.36(3) d PD . .
C211 C 0.183(3) 0.342(2) 0.569(3) 0.089(5) Uiso 0.36(3) d PD . .
C212 C 0.130(3) 0.3807(19) 0.545(4) 0.089(5) Uiso 0.36(3) d PD . .
C260 C 0.207(2) 0.3180(8) 0.6543(18) 0.089(5) Uiso 0.64(3) d PD . .
C261 C 0.169(2) 0.3295(11) 0.5869(18) 0.089(5) Uiso 0.64(3) d PD . .
C262 C 0.1452(19) 0.3798(10) 0.592(2) 0.089(5) Uiso 0.64(3) d PD . .
C213 C 0.3358(10) 0.2634(6) 0.7107(10) 0.070(5) Uiso 1 d . . .
C214 C 0.3669(12) 0.2509(8) 0.6448(12) 0.092(7) Uiso 1 d D . .
C215 C 0.4475(11) 0.2619(9) 0.6495(14) 0.080(5) Uiso 0.750(19) d PD . .
C216 C 0.4906(15) 0.2505(10) 0.5860(14) 0.080(5) Uiso 0.750(19) d PD . .
C265 C 0.418(3) 0.2131(19) 0.623(4) 0.080(5) Uiso 0.250(19) d PD . .
C266 C 0.491(4) 0.214(3) 0.589(4) 0.080(5) Uiso 0.250(19) d PD . .
N301 N 0.3183(18) 0.2011(11) 0.1954(17) 0.055(5) Uiso 0.53(4) d P . .
N351 N 0.3246(19) 0.1877(13) 0.1891(19) 0.055(5) Uiso 0.47(4) d P . .
C301 C 0.3445(11) 0.1415(7) 0.2060(11) 0.077(5) Uiso 1 d D . .
C302 C 0.4195(14) 0.1317(10) 0.184(2) 0.110(6) Uiso 0.704(17) d PD . .
C303 C 0.4302(19) 0.0806(10) 0.1935(19) 0.110(6) Uiso 0.704(17) d PD . .
C304 C 0.4860(19) 0.0567(12) 0.1486(19) 0.110(6) Uiso 0.704(17) d PD . .
C352 C 0.365(5) 0.109(3) 0.149(3) 0.110(6) Uiso 0.296(17) d PD . .
C353 C 0.410(4) 0.079(3) 0.103(4) 0.110(6) Uiso 0.296(17) d PD . .
C354 C 0.485(3) 0.071(3) 0.076(5) 0.110(6) Uiso 0.296(17) d PD . .
C305 C 0.3290(11) 0.2047(7) 0.1139(10) 0.076(5) Uiso 1 d D . .
C306 C 0.264(4) 0.187(4) 0.074(6) 0.087(5) Uiso 0.167(18) d PD . .
C307 C 0.189(5) 0.204(4) 0.063(7) 0.087(5) Uiso 0.167(18) d PD . .
C308 C 0.210(7) 0.249(4) 0.040(7) 0.087(5) Uiso 0.167(18) d PD . .
C356 C 0.2919(15) 0.1755(9) 0.0607(11) 0.087(5) Uiso 0.834(18) d PD . .
C357 C 0.3048(14) 0.1966(8) -0.0076(13) 0.087(5) Uiso 0.834(18) d PD . .
C358 C 0.2622(14) 0.2383(8) -0.0197(14) 0.087(5) Uiso 0.834(18) d PD . .
C309 C 0.3744(10) 0.2245(7) 0.2303(10) 0.072(5) Uiso 1 d D . .
C310 C 0.3776(18) 0.2147(11) 0.3085(13) 0.096(6) Uiso 0.71(2) d PD . .
C311 C 0.4204(19) 0.2579(11) 0.331(2) 0.096(6) Uiso 0.71(2) d PD . .
C312 C 0.389(2) 0.2556(12) 0.4261(19) 0.096(6) Uiso 0.71(2) d P . .
C360 C 0.359(4) 0.245(3) 0.301(2) 0.096(6) Uiso 0.29(2) d PD . .
C361 C 0.419(4) 0.240(3) 0.358(4) 0.096(6) Uiso 0.29(2) d PD . .
C362 C 0.433(5) 0.265(3) 0.410(5) 0.096(6) Uiso 0.29(2) d P . .
C313 C 0.2446(9) 0.1988(5) 0.2134(9) 0.058(4) Uiso 1 d D . .
C314 C 0.198(5) 0.240(2) 0.204(7) 0.076(4) Uiso 0.17(2) d PD . .
C315 C 0.118(5) 0.235(4) 0.203(6) 0.076(4) Uiso 0.17(2) d PD . .
C316 C 0.094(6) 0.266(4) 0.258(6) 0.076(4) Uiso 0.17(2) d PD . .
C364 C 0.2189(12) 0.2467(7) 0.2155(15) 0.076(4) Uiso 0.83(2) d PD . .
C365 C 0.1419(12) 0.2469(8) 0.2333(13) 0.076(4) Uiso 0.83(2) d PD . .
C366 C 0.1173(13) 0.2953(8) 0.2418(13) 0.076(4) Uiso 0.83(2) d PD . .
N401 N 0.6739(15) 0.0209(9) 0.5255(14) 0.055(5) Uiso 0.65(4) d P . .
N451 N 0.673(3) 0.0169(17) 0.546(3) 0.055(5) Uiso 0.35(4) d P . .
C401 C 0.706(3) 0.0043(15) 0.469(3) 0.080(4) Uiso 0.69(2) d P . .
C402 C 0.6581(19) 0.0083(11) 0.4038(18) 0.080(4) Uiso 0.69(2) d P . .
C403 C 0.6964(18) -0.0045(12) 0.3407(17) 0.080(4) Uiso 0.69(2) d P . .
C404 C 0.6513(17) 0.0087(11) 0.2812(16) 0.080(4) Uiso 0.69(2) d P . .
C451 C 0.701(6) 0.013(3) 0.463(6) 0.080(4) Uiso 0.31(2) d P . .
C452 C 0.669(4) 0.027(2) 0.402(4) 0.080(4) Uiso 0.31(2) d P . .
C453 C 0.718(4) 0.017(3) 0.347(4) 0.080(4) Uiso 0.31(2) d P . .
C454 C 0.664(4) 0.046(2) 0.313(3) 0.080(4) Uiso 0.31(2) d P . .
C405 C 0.6451(10) 0.0694(6) 0.5355(10) 0.067(5) Uiso 1 d . . .
C406 C 0.7079(12) 0.1017(8) 0.5281(12) 0.087(6) Uiso 1 d . . .
C407 C 0.667(3) 0.1485(16) 0.510(2) 0.091(7) Uiso 0.61(2) d P . .
C408 C 0.641(2) 0.1613(13) 0.567(2) 0.091(7) Uiso 0.61(2) d P . .
C457 C 0.685(4) 0.140(3) 0.529(4) 0.091(7) Uiso 0.39(2) d P . .
C458 C 0.615(3) 0.159(2) 0.489(3) 0.091(7) Uiso 0.39(2) d P . .
C409 C 0.6045(14) -0.0098(7) 0.5424(14) 0.072(3) Uiso 0.81(2) d PD . .
C410 C 0.6182(12) -0.0602(6) 0.5429(13) 0.072(3) Uiso 0.81(2) d PD . .
C411 C 0.5471(12) -0.0867(7) 0.5397(14) 0.072(3) Uiso 0.81(2) d PD . .
C412 C 0.5625(14) -0.1376(7) 0.5440(14) 0.072(3) Uiso 0.81(2) d PD . .
C459 C 0.607(6) -0.003(3) 0.579(6) 0.072(3) Uiso 0.19(2) d PD . .
C460 C 0.610(4) -0.053(3) 0.595(5) 0.072(3) Uiso 0.19(2) d PD . .
C461 C 0.540(5) -0.079(3) 0.577(6) 0.072(3) Uiso 0.19(2) d PD . .
C462 C 0.530(6) -0.129(3) 0.560(6) 0.072(3) Uiso 0.19(2) d PD . .
C413 C 0.7259(10) 0.0109(6) 0.5931(10) 0.068(5) Uiso 1 d . . .
C414 C 0.696(2) 0.0137(15) 0.657(2) 0.072(4) Uiso 0.52(4) d P . .
C415 C 0.756(3) 0.0139(19) 0.712(3) 0.072(4) Uiso 0.52(4) d P . .
C416 C 0.740(2) 0.0248(15) 0.781(2) 0.072(4) Uiso 0.52(4) d P . .
C464 C 0.698(3) 0.0305(16) 0.665(3) 0.072(4) Uiso 0.48(4) d P . .
C465 C 0.755(4) 0.006(2) 0.725(3) 0.072(4) Uiso 0.48(4) d P . .
C466 C 0.718(3) 0.0241(16) 0.799(3) 0.072(4) Uiso 0.48(4) d P . .

loop_
_atom_site_aniso_label
_atom_site_aniso_U_11
_atom_site_aniso_U_22
_atom_site_aniso_U_33
_atom_site_aniso_U_23
_atom_site_aniso_U_13
_atom_site_aniso_U_12
W1 0.0349(3) 0.0307(2) 0.0347(3) 0.00202(19) 0.0008(2) -0.00130(19)
W2 0.0326(3) 0.0346(3) 0.0380(3) 0.0023(2) 0.0054(2) -0.00330(19)
W3 0.0426(3) 0.0346(3) 0.0333(3) 0.0054(2) -0.0048(2) -0.0012(2)
W4 0.0271(2) 0.0364(3) 0.0413(3) 0.0005(2) -0.0046(2) -0.00322(19)
W5 0.0310(3) 0.0386(3) 0.0481(3) 0.0071(2) -0.0076(2) 0.0021(2)
W6 0.0344(3) 0.0297(3) 0.0507(3) 0.0027(2) 0.0011(2) -0.00503(19)
W7 0.0411(3) 0.0299(3) 0.0480(3) 0.0073(2) -0.0045(2) 0.0022(2)
W8 0.0367(3) 0.0408(3) 0.0347(3) -0.0011(2) -0.0019(2) -0.0015(2)
W9 0.0325(3) 0.0372(3) 0.0445(3) -0.0033(2) 0.0045(2) 0.0037(2)
W10 0.0409(3) 0.0305(3) 0.0461(3) -0.0058(2) -0.0005(2) 0.0016(2)
Zn1 0.0260(7) 0.0257(7) 0.0535(9) -0.0042(6) -0.0026(6) -0.0028(5)
Zn2 0.0298(7) 0.0275(7) 0.0433(8) 0.0037(6) -0.0034(6) 0.0004(5)
Si1 0.0264(15) 0.0218(14) 0.0317(16) 0.0007(12) -0.0004(13) 0.0031(11)

loop_
_atom_type_symbol
_atom_type_description
_atom_type_scat_dispersion_real
_atom_type_scat_dispersion_imag
_atom_type_scat_source
C C 0.0033 0.0016 'International Tables Vol C Tables 4.2.6.8 and 6.1.1.4'
N N 0.0061 0.0033 'International Tables Vol C Tables 4.2.6.8 and 6.1.1.4'
O O 0.0106 0.006 'International Tables Vol C Tables 4.2.6.8 and 6.1.1.4'
Si Si 0.0817 0.0704 'International Tables Vol C Tables 4.2.6.8 and 6.1.1.4'
W W -0.849 6.8722 'International Tables Vol C Tables 4.2.6.8 and 6.1.1.4'
Zn Zn 0.2839 1.4301 'International Tables Vol C Tables 4.2.6.8 and 6.1.1.4'

loop_
_geom_angle_atom_site_label_1
_geom_angle_atom_site_label_2
_geom_angle_atom_site_label_3
_geom_angle
_geom_angle_site_symmetry_1
_geom_angle_site_symmetry_3
_geom_angle_publ_flag
O8 W1 O2 101.5(4) . . ?
O8 W1 O1 100.3(4) . . ?
O2 W1 O1 96.1(4) . . ?
O8 W1 O9 100.2(4) . . ?
O2 W1 O9 157.2(4) . . ?
O1 W1 O9 86.9(4) . . ?
O8 W1 O10 101.5(4) . . ?
O2 W1 O10 87.6(4) . . ?
O1 W1 O10 156.7(4) . . ?
O9 W1 O10 81.2(3) . . ?
O8 W1 O7 176.4(3) . . ?
O2 W1 O7 78.3(3) . . ?
O1 W1 O7 76.1(3) . . ?
O9 W1 O7 80.5(3) . . ?
O10 W1 O7 82.2(3) . . ?
O11 W2 O9 101.6(4) . . ?
O11 W2 O14 98.3(4) . . ?
O9 W2 O14 94.0(4) . . ?
O11 W2 O13 102.2(4) . . ?
O9 W2 O13 85.3(4) . . ?
O14 W2 O13 159.2(4) . . ?
O11 W2 O16 99.9(4) . . ?
O9 W2 O16 158.0(4) . . ?
O14 W2 O16 87.6(4) . . ?
O13 W2 O16 85.5(4) . . ?
O11 W2 O25 170.6(4) . . ?
O9 W2 O25 84.8(3) . . ?
O14 W2 O25 74.1(3) . . ?
O13 W2 O25 85.2(3) . . ?
O16 W2 O25 74.6(3) . . ?
O12 W3 O10 101.5(4) . . ?
O12 W3 O13 102.8(4) . . ?
O10 W3 O13 87.7(4) . . ?
O12 W3 O17 99.7(4) . . ?
O10 W3 O17 158.6(4) . . ?
O13 W3 O17 89.4(4) . . ?
O12 W3 O15 98.8(4) . . ?
O10 W3 O15 88.4(4) . . ?
O13 W3 O15 158.4(4) . . ?
O17 W3 O15 86.5(4) . . ?
O12 W3 O26 168.3(4) . . ?
O10 W3 O26 85.8(3) . . ?
O13 W3 O26 86.4(3) . . ?
O17 W3 O26 72.9(3) . . ?
O15 W3 O26 72.1(3) . . ?
O18 W4 O5 101.4(4) . . ?
O18 W4 O28 102.9(4) . . ?
O5 W4 O28 92.0(4) . . ?
O18 W4 O14 100.3(4) . . ?
O5 W4 O14 91.0(4) . . ?
O28 W4 O14 155.5(4) . . ?
O18 W4 O23 96.4(4) . . ?
O5 W4 O23 162.1(4) . . ?
O28 W4 O23 85.6(4) . . ?
O14 W4 O23 84.2(4) . . ?
O18 W4 O25 166.3(4) . . ?
O5 W4 O25 90.2(3) . . ?
O28 W4 O25 83.6(3) . . ?
O14 W4 O25 72.1(3) . . ?
O23 W4 O25 71.9(3) . . ?
O19 W5 O24 100.4(4) . . ?
O19 W5 O15 102.6(4) . . ?
O24 W5 O15 93.7(4) . . ?
O19 W5 O29 102.9(4) . . ?
O24 W5 O29 93.0(4) . . ?
O15 W5 O29 152.0(4) . . ?
O19 W5 O6 97.6(4) . . ?
O24 W5 O6 162.0(4) . . ?
O15 W5 O6 82.4(4) . . ?
O29 W5 O6 82.8(4) . . ?
O19 W5 O26 172.3(4) . . ?
O24 W5 O26 73.8(3) . . ?
O15 W5 O26 73.3(3) . . ?
O29 W5 O26 82.6(3) . . ?
O6 W5 O26 88.3(3) . . ?
O20 W6 O23 102.2(4) . . ?
O20 W6 O16 100.9(4) . . ?
O23 W6 O16 92.5(4) . . ?
O20 W6 O30 101.9(4) . . ?
O23 W6 O30 88.7(4) . . ?
O16 W6 O30 156.3(4) . . ?
O20 W6 O22 99.7(4) . . ?
O23 W6 O22 157.8(4) . . ?
O16 W6 O22 86.8(4) . . ?
O30 W6 O22 83.3(4) . . ?
O20 W6 O25 173.4(4) . . ?
O23 W6 O25 74.3(3) . . ?
O16 W6 O25 73.9(3) . . ?
O30 W6 O25 83.7(3) . . ?
O22 W6 O25 84.2(3) . . ?
O21 W7 O22 102.4(4) . . ?
O21 W7 O31 102.2(4) . . ?
O22 W7 O31 89.4(4) . . ?
O21 W7 O17 100.8(4) . . ?
O22 W7 O17 89.9(4) . . ?
O31 W7 O17 156.6(4) . . ?
O21 W7 O24 99.5(4) . . ?
O22 W7 O24 158.0(4) . . ?
O31 W7 O24 84.0(4) . . ?
O17 W7 O24 88.0(4) . . ?
O21 W7 O26 167.9(4) . . ?
O22 W7 O26 87.6(3) . . ?
O31 W7 O26 84.5(3) . . ?
O17 W7 O26 72.1(3) . . ?
O24 W7 O26 70.9(3) . . ?
O32 W8 O3 103.0(4) . . ?
O32 W8 O28 102.1(4) . . ?
O3 W8 O28 93.9(4) . . ?
O32 W8 O35 99.6(4) . . ?
O3 W8 O35 89.7(4) . . ?
O28 W8 O35 156.5(4) . . ?
O32 W8 O36 97.8(4) . . ?
O3 W8 O36 159.1(4) . . ?
O28 W8 O36 83.0(4) . . ?
O35 W8 O36 85.4(4) . . ?
O32 W8 O27 165.4(4) . . ?
O3 W8 O27 88.9(4) . . ?
O28 W8 O27 85.2(3) . . ?
O35 W8 O27 71.7(3) . . ?
O36 W8 O27 70.3(3) . . ?
O33 W9 O35 100.9(5) . . ?
O33 W9 O37 98.0(4) . . ?
O35 W9 O37 95.1(4) . . ?
O33 W9 O29 103.6(4) . . ?
O35 W9 O29 153.2(4) . . ?
O37 W9 O29 92.1(4) . . ?
O33 W9 O4 100.4(4) . . ?
O35 W9 O4 82.4(4) . . ?
O37 W9 O4 161.5(4) . . ?
O29 W9 O4 82.7(4) . . ?
O33 W9 O27 170.1(4) . . ?
O35 W9 O27 73.2(4) . . ?
O37 W9 O27 75.0(3) . . ?
O29 W9 O27 83.9(3) . . ?
O4 W9 O27 86.8(3) . . ?
O34 W10 O36 102.9(5) . . ?
O34 W10 O30 102.8(4) . . ?
O36 W10 O30 91.2(4) . . ?
O34 W10 O31 100.4(4) . . ?
O36 W10 O31 156.5(4) . . ?
O30 W10 O31 86.6(4) . . ?
O34 W10 O37 99.1(4) . . ?
O36 W10 O37 91.6(4) . . ?
O30 W10 O37 156.8(4) . . ?
O31 W10 O37 81.7(4) . . ?
O34 W10 O27 168.6(4) . . ?
O36 W10 O27 71.7(4) . . ?
O30 W10 O27 87.6(3) . . ?
O31 W10 O27 84.8(3) . . ?
O37 W10 O27 71.5(3) . . ?
O5 Zn1 O2 138.6(4) . 3_556 ?
O5 Zn1 O3 91.8(4) . . ?
O2 Zn1 O3 97.1(4) 3_556 . ?
O5 Zn1 O7 103.5(3) . . ?
O2 Zn1 O7 115.8(3) 3_556 . ?
O3 Zn1 O7 95.1(3) . . ?
O5 Zn1 O1 94.5(3) . . ?
O2 Zn1 O1 81.0(4) 3_556 . ?
O3 Zn1 O1 172.4(4) . . ?
O7 Zn1 O1 79.3(3) . . ?
O6 Zn2 O1 125.3(4) . 3_556 ?
O6 Zn2 O4 103.9(4) . . ?
O1 Zn2 O4 95.7(4) 3_556 . ?
O6 Zn2 O7 104.1(3) . . ?
O1 Zn2 O7 122.4(3) 3_556 . ?
O4 Zn2 O7 99.4(3) . . ?
O6 Zn2 O2 85.1(3) . . ?
O1 Zn2 O2 77.4(3) 3_556 . ?
O4 Zn2 O2 170.8(4) . . ?
O7 Zn2 O2 79.6(3) . . ?
O25 Si1 O26 109.4(4) . . ?
O25 Si1 O7 110.8(4) . . ?
O26 Si1 O7 109.9(4) . . ?
O25 Si1 O27 108.5(4) . . ?
O26 Si1 O27 109.5(4) . . ?
O7 Si1 O27 108.7(4) . . ?
W1 O1 Zn2 125.9(5) . 3_556 ?
W1 O1 Zn1 111.4(4) . . ?
Zn2 O1 Zn1 101.0(4) 3_556 . ?
W1 O2 Zn1 135.5(5) . 3_556 ?
W1 O2 Zn2 107.1(4) . . ?
Zn1 O2 Zn2 97.6(4) 3_556 . ?
W8 O3 Zn1 136.3(5) . . ?
Zn2 O4 W9 127.6(5) . . ?
W4 O5 Zn1 137.4(5) . . ?
Zn2 O6 W5 127.6(4) . . ?
Si1 O7 Zn2 118.8(4) . . ?
Si1 O7 Zn1 118.7(4) . . ?
Zn2 O7 Zn1 102.9(3) . . ?
Si1 O7 W1 123.0(4) . . ?
Zn2 O7 W1 94.9(3) . . ?
Zn1 O7 W1 93.1(3) . . ?
W2 O9 W1 157.3(5) . . ?
W3 O10 W1 153.2(5) . . ?
W3 O13 W2 148.5(5) . . ?
W2 O14 W4 122.3(5) . . ?
W5 O15 W3 122.2(5) . . ?
W6 O16 W2 121.5(5) . . ?
W7 O17 W3 124.1(5) . . ?
W7 O22 W6 149.9(5) . . ?
W6 O23 W4 123.6(5) . . ?
W5 O24 W7 124.3(5) . . ?
Si1 O25 W2 124.2(4) . . ?
Si1 O25 W4 124.0(4) . . ?
W2 O25 W4 91.4(3) . . ?
Si1 O25 W6 126.7(4) . . ?
W2 O25 W6 89.8(3) . . ?
W4 O25 W6 90.1(3) . . ?
Si1 O26 W3 123.2(4) . . ?
Si1 O26 W5 126.7(4) . . ?
W3 O26 W5 92.0(3) . . ?
Si1 O26 W7 123.4(4) . . ?
W3 O26 W7 90.9(3) . . ?
W5 O26 W7 90.5(3) . . ?
Si1 O27 W8 123.9(4) . . ?
Si1 O27 W9 125.8(4) . . ?
W8 O27 W9 92.5(3) . . ?
Si1 O27 W10 122.2(4) . . ?
W8 O27 W10 92.6(3) . . ?
W9 O27 W10 90.3(3) . . ?
W8 O28 W4 145.0(5) . . ?
W9 O29 W5 165.3(5) . . ?
W10 O30 W6 153.5(5) . . ?
W7 O31 W10 148.0(5) . . ?
W9 O35 W8 122.6(5) . . ?
W10 O36 W8 125.4(5) . . ?
W9 O37 W10 122.4(5) . . ?
C113 N101 C101 114.0(14) . . ?
C113 N101 C109 113.8(13) . . ?
C101 N101 C109 102.1(14) . . ?
C113 N101 C151 101(4) . . ?
C101 N101 C151 17(3) . . ?
C109 N101 C151 99(4) . . ?
C113 N101 C105 105.8(13) . . ?
C101 N101 C105 108.4(13) . . ?
C109 N101 C105 112.8(13) . . ?
C151 N101 C105 124(4) . . ?
N101 C101 C102 114.1(19) . . ?
N101 C101 C152 147(3) . . ?
C102 C101 C152 72(3) . . ?
C101 C102 C103 105.2(18) . . ?
C101 C102 C151 16(3) . . ?
C103 C102 C151 102(3) . . ?
C101 C102 C152 59(2) . . ?
C103 C102 C152 54(2) . . ?
C151 C102 C152 49.7(19) . . ?
C153 C103 C154 40(5) . . ?
C153 C103 C104 85(4) . . ?
C154 C103 C104 119(4) . . ?
C153 C103 C102 99(5) . . ?
C154 C103 C102 103(4) . . ?
C104 C103 C102 111.6(18) . . ?
C153 C103 C152 65(3) . . ?
C154 C103 C152 34(4) . . ?
C104 C103 C152 150(3) . . ?
C102 C103 C152 76(3) . . ?
C103 C104 C153 40(3) . . ?
C152 C151 N101 176(8) . . ?
C152 C151 C102 74(5) . . ?
N101 C151 C102 103(5) . . ?
C154 C152 C153 29(7) . . ?
C154 C152 C151 152(10) . . ?
C153 C152 C151 123(7) . . ?
C154 C152 C103 56(7) . . ?
C153 C152 C103 42(4) . . ?
C151 C152 C103 105(6) . . ?
C154 C152 C101 147(9) . . ?
C153 C152 C101 120(6) . . ?
C151 C152 C101 15(4) . . ?
C103 C152 C101 93(4) . . ?
C154 C152 C102 98(8) . . ?
C153 C152 C102 71(5) . . ?
C151 C152 C102 57(5) . . ?
C103 C152 C102 50(2) . . ?
C101 C152 C102 49(2) . . ?
C154 C153 C103 82(9) . . ?
C154 C153 C152 30(7) . . ?
C103 C153 C152 73(5) . . ?
C154 C153 C104 129(10) . . ?
C103 C153 C104 55(4) . . ?
C152 C153 C104 128(6) . . ?
C153 C154 C152 120(10) . . ?
C153 C154 C103 58(8) . . ?
C152 C154 C103 90(9) . . ?
C106 C105 N101 113.9(15) . . ?
C107 C106 C105 105.4(16) . . ?
C106 C107 C108 112.6(18) . . ?
C106 C107 C158 85(7) . . ?
C108 C107 C158 29(6) . . ?
C158 C108 C107 76(4) . . ?
C108 C158 C107 75(3) . . ?
C110 C109 N101 113.5(17) . . ?
C109 C110 C111 103(2) . . ?
C109 C110 C161 112(4) . . ?
C111 C110 C161 24(3) . . ?
C161 C111 C162 53(6) . . ?
C161 C111 C112 41(8) . . ?
C162 C111 C112 50(4) . . ?
C161 C111 C110 78(2) . . ?
C162 C111 C110 130(5) . . ?
C112 C111 C110 103(2) . . ?
C161 C112 C162 53(5) . . ?
C161 C112 C111 23(5) . . ?
C162 C112 C111 54(5) . . ?
C111 C161 C162 96(10) . . ?
C111 C161 C112 115(10) . . ?
C162 C161 C112 68(6) . . ?
C111 C161 C110 77(2) . . ?
C162 C161 C110 164(10) . . ?
C112 C161 C110 128(7) . . ?
C161 C162 C112 59(7) . . ?
C161 C162 C111 31(6) . . ?
C112 C162 C111 75(6) . . ?
C114 C113 N101 114.8(15) . . ?
C115 C114 C113 111(3) . . ?
C115 C114 C165 16(3) . . ?
C113 C114 C165 98(2) . . ?
C165 C115 C114 120(10) . . ?
C165 C115 C166 95(10) . . ?
C114 C115 C166 123(5) . . ?
C165 C115 C116 103(10) . . ?
C114 C115 C116 133(5) . . ?
C166 C115 C116 27(2) . . ?
C166 C116 C115 69(6) . . ?
C166 C116 C165 65(6) . . ?
C115 C116 C165 16(3) . . ?
C115 C165 C114 44(10) . . ?
C115 C165 C166 67(10) . . ?
C114 C165 C166 99(3) . . ?
C115 C165 C116 61(10) . . ?
C114 C165 C116 102(3) . . ?
C166 C165 C116 24(2) . . ?
C116 C166 C115 85(7) . . ?
C116 C166 C165 91(7) . . ?
C115 C166 C165 18(3) . . ?
C205 N201 C209 109.3(19) . . ?
C205 N201 C201 115.4(18) . . ?
C209 N201 C201 110.5(14) . . ?
C205 N201 C251 83(4) . . ?
C209 N201 C251 31(4) . . ?
C201 N201 C251 109(3) . . ?
C205 N201 C255 14(4) . . ?
C209 N201 C255 109(4) . . ?
C201 N201 C255 103(4) . . ?
C251 N201 C255 80(6) . . ?
C205 N201 C213 104.7(18) . . ?
C209 N201 C213 112.0(15) . . ?
C201 N201 C213 104.7(14) . . ?
C251 N201 C213 138(3) . . ?
C255 N201 C213 116(4) . . ?
N201 C201 C202 113.4(17) . . ?
N201 C201 C253 116(3) . . ?
C202 C201 C253 23(3) . . ?
C253 C202 C203 67(7) . . ?
C253 C202 C201 87(10) . . ?
C203 C202 C201 110(2) . . ?
C253 C202 C252 67(7) . . ?
C203 C202 C252 129(4) . . ?
C201 C202 C252 88(3) . . ?
C254 C203 C253 67(3) . . ?
C254 C203 C204 28(4) . . ?
C253 C203 C204 93(4) . . ?
C254 C203 C202 90(4) . . ?
C253 C203 C202 24(4) . . ?
C204 C203 C202 117(2) . . ?
C254 C204 C203 64(8) . . ?
C209 C251 N201 73(3) . . ?
C209 C251 C252 117(10) . . ?
N201 C251 C252 97(5) . . ?
C209 C251 C255 120(5) . . ?
N201 C251 C255 50(4) . . ?
C252 C251 C255 89(6) . . ?
C209 C251 C205 113(4) . . ?
N201 C251 C205 47(2) . . ?
C252 C251 C205 100(6) . . ?
C255 C251 C205 11(3) . . ?
C251 C252 C253 125(7) . . ?
C251 C252 C202 119(6) . . ?
C253 C252 C202 22(3) . . ?
C251 C252 C209 21(4) . . ?
C253 C252 C209 111(6) . . ?
C202 C252 C209 113(4) . . ?
C202 C253 C203 89(9) . . ?
C202 C253 C252 91(9) . . ?
C203 C253 C252 158(9) . . ?
C202 C253 C254 142(10) . . ?
C203 C253 C254 55(5) . . ?
C252 C253 C254 127(8) . . ?
C202 C253 C201 70(10) . . ?
C203 C253 C201 111(6) . . ?
C252 C253 C201 90(6) . . ?
C254 C253 C201 107(7) . . ?
C204 C254 C203 88(10) . . ?
C204 C254 C253 139(10) . . ?
C203 C254 C253 58(4) . . ?
N201 C205 C256 119(5) . . ?
N201 C205 C206 114(3) . . ?
C256 C205 C206 6(6) . . ?
N201 C205 C251 49(2) . . ?
C256 C205 C251 162(6) . . ?
C206 C205 C251 155(4) . . ?
C255 C206 C205 13(4) . . ?
C255 C206 C207 105(5) . . ?
C205 C206 C207 108(3) . . ?
C255 C206 C257 111(6) . . ?
C205 C206 C257 110(4) . . ?
C207 C206 C257 16(3) . . ?
C208 C207 C258 107(4) . . ?
C208 C207 C256 117(5) . . ?
C258 C207 C256 99(6) . . ?
C208 C207 C206 115(3) . . ?
C258 C207 C206 105(4) . . ?
C256 C207 C206 6(7) . . ?
C257 C208 C207 19(4) . . ?
N201 C255 C206 111(7) . . ?
N201 C255 C256 114(7) . . ?
C206 C255 C256 6(6) . . ?
N201 C255 C251 50(4) . . ?
C206 C255 C251 161(8) . . ?
C256 C255 C251 163(8) . . ?
C207 C256 C205 114(7) . . ?
C207 C256 C255 109(8) . . ?
C205 C256 C255 13(4) . . ?
C207 C256 C257 18(3) . . ?
C205 C256 C257 118(8) . . ?
C255 C256 C257 117(9) . . ?
C258 C257 C208 133(8) . . ?
C258 C257 C256 110(9) . . ?
C208 C257 C256 114(7) . . ?
C258 C257 C206 115(8) . . ?
C208 C257 C206 111(6) . . ?
C256 C257 C206 5(7) . . ?
C257 C258 C207 16(5) . . ?
C251 C209 N201 76(3) . . ?
C251 C209 C260 139(7) . . ?
N201 C209 C260 110.5(19) . . ?
C251 C209 C210 149(7) . . ?
N201 C209 C210 121(3) . . ?
C260 C209 C210 16(3) . . ?
C251 C209 C252 42(6) . . ?
N201 C209 C252 79(3) . . ?
C260 C209 C252 98(3) . . ?
C210 C209 C252 111(4) . . ?
C261 C210 C209 116(5) . . ?
C261 C210 C211 22(3) . . ?
C209 C210 C211 129(5) . . ?
C261 C211 C262 93(8) . . ?
C261 C211 C210 51(7) . . ?
C262 C211 C210 106(4) . . ?
C261 C211 C212 110(8) . . ?
C262 C211 C212 37(3) . . ?
C210 C211 C212 142(6) . . ?
C261 C211 C260 46(6) . . ?
C262 C211 C260 96(4) . . ?
C210 C211 C260 10(3) . . ?
C212 C211 C260 132(5) . . ?
C262 C212 C211 62(5) . . ?
C262 C212 C261 57(3) . . ?
C211 C212 C261 18(3) . . ?
C261 C260 C209 103(2) . . ?
C261 C260 C211 17(3) . . ?
C209 C260 C211 111(3) . . ?
C211 C261 C210 107(9) . . ?
C211 C261 C260 117(8) . . ?
C210 C261 C260 14(4) . . ?
C211 C261 C262 64(7) . . ?
C210 C261 C262 113(4) . . ?
C260 C261 C262 106(3) . . ?
C211 C261 C212 53(6) . . ?
C210 C261 C212 141(4) . . ?
C260 C261 C212 137(3) . . ?
C262 C261 C212 31(2) . . ?
C212 C262 C211 81(4) . . ?
C212 C262 C261 92(4) . . ?
C211 C262 C261 22(3) . . ?
C214 C213 N201 110.2(16) . . ?
C213 C214 C215 108(2) . . ?
C213 C214 C265 134(4) . . ?
C215 C214 C265 64(3) . . ?
C214 C215 C216 117(2) . . ?
C214 C215 C265 58.3(16) . . ?
C216 C215 C265 74(3) . . ?
C266 C216 C215 101(4) . . ?
C266 C216 C265 54(3) . . ?
C215 C216 C265 55(2) . . ?
C214 C265 C266 132(6) . . ?
C214 C265 C215 57.9(17) . . ?
C266 C265 C215 80(5) . . ?
C214 C265 C216 98(3) . . ?
C266 C265 C216 34(4) . . ?
C215 C265 C216 51(2) . . ?
C216 C266 C265 92(6) . . ?
C309 N301 C313 127(3) . . ?
C309 N301 C305 109(2) . . ?
C313 N301 C305 114(2) . . ?
C309 N301 C301 103(2) . . ?
C313 N301 C301 100(2) . . ?
C305 N301 C301 97.5(19) . . ?
C301 N351 C305 120(3) . . ?
C301 N351 C313 111(2) . . ?
C305 N351 C313 107(2) . . ?
C301 N351 C309 113(3) . . ?
C305 N351 C309 101(2) . . ?
C313 N351 C309 103(2) . . ?
N351 C301 C302 110(2) . . ?
N351 C301 C352 120(4) . . ?
C302 C301 C352 53(3) . . ?
N351 C301 N301 7(2) . . ?
C302 C301 N301 113(2) . . ?
C352 C301 N301 127(4) . . ?
C352 C302 C301 64(2) . . ?
C352 C302 C303 70(4) . . ?
C301 C302 C303 106(2) . . ?
C302 C303 C304 117(3) . . ?
C302 C303 C352 50(3) . . ?
C304 C303 C352 115(3) . . ?
C302 C303 C353 83(3) . . ?
C304 C303 C353 63(3) . . ?
C352 C303 C353 52(2) . . ?
C354 C304 C303 115(4) . . ?
C354 C304 C353 55(2) . . ?
C303 C304 C353 65(3) . . ?
C302 C352 C353 99(6) . . ?
C302 C352 C301 62(2) . . ?
C353 C352 C301 161(8) . . ?
C302 C352 C303 59(4) . . ?
C353 C352 C303 68(5) . . ?
C301 C352 C303 98(4) . . ?
C354 C353 C352 146(8) . . ?
C354 C353 C304 52(4) . . ?
C352 C353 C304 111(6) . . ?
C354 C353 C303 101(6) . . ?
C352 C353 C303 60(5) . . ?
C304 C353 C303 52(3) . . ?
C304 C354 C353 72(5) . . ?
C356 C305 C306 26(5) . . ?
C356 C305 N351 115(2) . . ?
C306 C305 N351 108(6) . . ?
C356 C305 N301 125(2) . . ?
C306 C305 N301 111(6) . . ?
N351 C305 N301 15.5(18) . . ?
C356 C306 C307 147(10) . . ?
C356 C306 C305 77(3) . . ?
C307 C306 C305 134(10) . . ?
C356 C306 C357 53(10) . . ?
C307 C306 C357 105(8) . . ?
C305 C306 C357 93(6) . . ?
C308 C307 C306 94(10) . . ?
C307 C308 C358 102(9) . . ?
C306 C356 C305 77(3) . . ?
C306 C356 C357 106(10) . . ?
C305 C356 C357 107(2) . . ?
C358 C357 C356 112(2) . . ?
C358 C357 C306 91(4) . . ?
C356 C357 C306 21(4) . . ?
C357 C358 C308 114(5) . . ?
N301 C309 C360 117(4) . . ?
N301 C309 C310 112(2) . . ?
C360 C309 C310 36(3) . . ?
N301 C309 N351 14(2) . . ?
C360 C309 N351 125(4) . . ?
C310 C309 N351 111(2) . . ?
C360 C310 C361 79(4) . . ?
C360 C310 C309 71.9(18) . . ?
C361 C310 C309 125(4) . . ?
C360 C310 C311 58(5) . . ?
C361 C310 C311 29(3) . . ?
C309 C310 C311 97(2) . . ?
C361 C311 C360 92(6) . . ?
C361 C311 C362 55(8) . . ?
C360 C311 C362 124(5) . . ?
C361 C311 C310 65(6) . . ?
C360 C311 C310 38(3) . . ?
C362 C311 C310 116(4) . . ?
C361 C311 C312 46(8) . . ?
C360 C311 C312 97(3) . . ?
C362 C311 C312 28(3) . . ?
C310 C311 C312 94(2) . . ?
C362 C312 C361 56(7) . . ?
C362 C312 C311 51(6) . . ?
C361 C312 C311 21(3) . . ?
C310 C360 C311 84(5) . . ?
C310 C360 C361 64(5) . . ?
C311 C360 C361 29(4) . . ?
C310 C360 C309 71.9(19) . . ?
C311 C360 C309 108(5) . . ?
C361 C360 C309 116(6) . . ?
C311 C361 C362 97(10) . . ?
C311 C361 C310 86(6) . . ?
C362 C361 C310 159(9) . . ?
C311 C361 C312 113(10) . . ?
C362 C361 C312 37(5) . . ?
C310 C361 C312 123(7) . . ?
C311 C361 C360 59(6) . . ?
C362 C361 C360 128(8) . . ?
C310 C361 C360 38(3) . . ?
C312 C361 C360 108(5) . . ?
C312 C362 C361 87(9) . . ?
C312 C362 C311 101(8) . . ?
C361 C362 C311 29(5) . . ?
N301 C313 C364 105.9(19) . . ?
N301 C313 C314 119(5) . . ?
C364 C313 C314 18(4) . . ?
N301 C313 N351 14.8(19) . . ?
C364 C313 N351 120(2) . . ?
C314 C313 N351 131(5) . . ?
C365 C314 C315 32(5) . . ?
C365 C314 C313 124(8) . . ?
C315 C314 C313 118(7) . . ?
C365 C315 C316 51(7) . . ?
C365 C315 C314 55(8) . . ?
C316 C315 C314 104(9) . . ?
C365 C315 C364 47(5) . . ?
C316 C315 C364 96(7) . . ?
C314 C315 C364 8(6) . . ?
C365 C315 C366 47(6) . . ?
C316 C315 C366 31(5) . . ?
C314 C315 C366 85(5) . . ?
C364 C315 C366 79(4) . . ?
C366 C316 C365 87(9) . . ?
C366 C316 C315 99(9) . . ?
C365 C316 C315 32(5) . . ?
C365 C364 C313 108.8(19) . . ?
C365 C364 C315 23(3) . . ?
C313 C364 C315 98(4) . . ?
C315 C365 C316 97(7) . . ?
C315 C365 C314 93(7) . . ?
C316 C365 C314 160(8) . . ?
C315 C365 C364 110(7) . . ?
C316 C365 C364 148(6) . . ?
C314 C365 C364 17(6) . . ?
C315 C365 C366 110(8) . . ?
C316 C365 C366 42(6) . . ?
C314 C365 C366 118(4) . . ?
C364 C365 C366 109(2) . . ?
C316 C366 C365 51(6) . . ?
C316 C366 C315 50(5) . . ?
C365 C366 C315 23(3) . . ?
C401 N401 C451 13(5) . . ?
C401 N401 C405 127(3) . . ?
C451 N401 C405 115(4) . . ?
C401 N401 C409 110(3) . . ?
C451 N401 C409 115(6) . . ?
C405 N401 C409 101.9(19) . . ?
C401 N401 C413 109(3) . . ?
C451 N401 C413 118(5) . . ?
C405 N401 C413 105.2(18) . . ?
C409 N401 C413 100.5(19) . . ?
C401 N401 C459 132(4) . . ?
C451 N401 C459 138(6) . . ?
C405 N401 C459 92(3) . . ?
C409 N401 C459 24(3) . . ?
C413 N401 C459 82(4) . . ?
C413 N451 C409 125(4) . . ?
C413 N451 C459 104(5) . . ?
C409 N451 C459 29(4) . . ?
C413 N451 C405 116(4) . . ?
C409 N451 C405 103(3) . . ?
C459 N451 C405 99(4) . . ?
C413 N451 C401 107(4) . . ?
C409 N451 C401 100(4) . . ?
C459 N451 C401 129(6) . . ?
C405 N451 C401 103(3) . . ?
C413 N451 C451 113(5) . . ?
C409 N451 C451 102(5) . . ?
C459 N451 C451 131(7) . . ?
C405 N451 C451 93(4) . . ?
C401 N451 C451 10(4) . . ?
N401 C401 C402 112(4) . . ?
N401 C401 C452 108(4) . . ?
C402 C401 C452 22(3) . . ?
N401 C401 N451 10(2) . . ?
C402 C401 N451 120(4) . . ?
C452 C401 N451 118(4) . . ?
C452 C402 C451 76(10) . . ?
C452 C402 C403 92(10) . . ?
C451 C402 C403 115(6) . . ?
C452 C402 C401 86(10) . . ?
C451 C402 C401 10(5) . . ?
C403 C402 C401 113(3) . . ?
C452 C402 C453 65(10) . . ?
C451 C402 C453 99(6) . . ?
C403 C402 C453 28(3) . . ?
C401 C402 C453 101(4) . . ?
C453 C403 C404 100(7) . . ?
C453 C403 C402 86(7) . . ?
C404 C403 C402 108(3) . . ?
C453 C403 C452 66(7) . . ?
C404 C403 C452 104(4) . . ?
C402 C403 C452 21(3) . . ?
C453 C403 C454 59(7) . . ?
C404 C403 C454 47(3) . . ?
C402 C403 C454 82(3) . . ?
C452 C403 C454 67(4) . . ?
C454 C404 C403 76(4) . . ?
C454 C404 C453 54(4) . . ?
C403 C404 C453 25(3) . . ?
C452 C451 N401 124(9) . . ?
C452 C451 C402 25(4) . . ?
N401 C451 C402 123(9) . . ?
C452 C451 N451 130(9) . . ?
N401 C451 N451 7(3) . . ?
C402 C451 N451 127(9) . . ?
C402 C452 C451 78(10) . . ?
C402 C452 C453 93(10) . . ?
C451 C452 C453 108(8) . . ?
C402 C452 C401 72(9) . . ?
C451 C452 C401 7(6) . . ?
C453 C452 C401 104(6) . . ?
C402 C452 C403 67(9) . . ?
C451 C452 C403 108(7) . . ?
C453 C452 C403 28(3) . . ?
C401 C452 C403 102(5) . . ?
C402 C452 C454 109(10) . . ?
C451 C452 C454 156(8) . . ?
C453 C452 C454 50(4) . . ?
C401 C452 C454 155(6) . . ?
C403 C452 C454 58(4) . . ?
C403 C453 C454 94(8) . . ?
C403 C453 C452 87(7) . . ?
C454 C453 C452 77(5) . . ?
C403 C453 C402 66(6) . . ?
C454 C453 C402 86(5) . . ?
C452 C453 C402 21(3) . . ?
C403 C453 C404 55(6) . . ?
C454 C453 C404 46(3) . . ?
C452 C453 C404 97(5) . . ?
C402 C453 C404 90(4) . . ?
C404 C454 C453 80(5) . . ?
C404 C454 C403 57(3) . . ?
C453 C454 C403 27(3) . . ?
C404 C454 C452 102(5) . . ?
C453 C454 C452 53(4) . . ?
C403 C454 C452 55(3) . . ?
C406 C405 N401 107.2(17) . . ?
C406 C405 N451 112(2) . . ?
N401 C405 N451 15(2) . . ?
C457 C406 C405 108(4) . . ?
C457 C406 C407 15(4) . . ?
C405 C406 C407 102(2) . . ?
C457 C407 C458 154(10) . . ?
C457 C407 C408 80(10) . . ?
C458 C407 C408 83(5) . . ?
C457 C407 C406 35(10) . . ?
C458 C407 C406 137(6) . . ?
C408 C407 C406 105(3) . . ?
C407 C408 C457 24(4) . . ?
C407 C408 C458 43(3) . . ?
C457 C408 C458 66(4) . . ?
C407 C457 C406 130(10) . . ?
C407 C457 C408 76(10) . . ?
C406 C457 C408 134(7) . . ?
C407 C457 C458 17(10) . . ?
C406 C457 C458 127(6) . . ?
C408 C457 C458 65(4) . . ?
C407 C458 C408 54(4) . . ?
C407 C458 C457 9(5) . . ?
C408 C458 C457 48(3) . . ?
C459 C409 N451 78(9) . . ?
C459 C409 C410 105(7) . . ?
N451 C409 C410 112(3) . . ?
C459 C409 N401 92(9) . . ?
N451 C409 N401 15(2) . . ?
C410 C409 N401 115(2) . . ?
C459 C409 C460 68(6) . . ?
N451 C409 C460 111(4) . . ?
C410 C409 C460 39(3) . . ?
N401 C409 C460 122(3) . . ?
C460 C410 C409 77(5) . . ?
C460 C410 C411 89(4) . . ?
C409 C410 C411 111(2) . . ?
C460 C410 C461 62(4) . . ?
C409 C410 C461 100(3) . . ?
C411 C410 C461 27(3) . . ?
C460 C410 C459 55(4) . . ?
C409 C410 C459 23(3) . . ?
C411 C410 C459 111(4) . . ?
C461 C410 C459 92(4) . . ?
C461 C411 C462 87(7) . . ?
C461 C411 C412 106(7) . . ?
C462 C411 C412 29(5) . . ?
C461 C411 C410 90(6) . . ?
C462 C411 C410 132(5) . . ?
C412 C411 C410 110(2) . . ?
C461 C411 C460 55(6) . . ?
C462 C411 C460 119(5) . . ?
C412 C411 C460 112(3) . . ?
C410 C411 C460 35(3) . . ?
C462 C412 C411 63(7) . . ?
C462 C412 C461 50(7) . . ?
C411 C412 C461 23(3) . . ?
C409 C459 C460 85(8) . . ?
C409 C459 N451 73(9) . . ?
C460 C459 N451 115(7) . . ?
C409 C459 N401 64(8) . . ?
C460 C459 N401 118(7) . . ?
N451 C459 N401 11(2) . . ?
C409 C459 C410 52(5) . . ?
C460 C459 C410 34(4) . . ?
N451 C459 C410 94(6) . . ?
N401 C459 C410 92(5) . . ?
C410 C460 C459 90(7) . . ?
C410 C460 C461 81(7) . . ?
C459 C460 C461 114(7) . . ?
C410 C460 C409 64(5) . . ?
C459 C460 C409 27(4) . . ?
C461 C460 C409 103(6) . . ?
C410 C460 C411 57(4) . . ?
C459 C460 C411 113(7) . . ?
C461 C460 C411 24(4) . . ?
C409 C460 C411 92(5) . . ?
C411 C461 C462 63(7) . . ?
C411 C461 C460 100(9) . . ?
C462 C461 C460 129(8) . . ?
C411 C461 C410 63(6) . . ?
C462 C461 C410 110(7) . . ?
C460 C461 C410 37(4) . . ?
C411 C461 C412 51(5) . . ?
C462 C461 C412 22(4) . . ?
C460 C461 C412 109(6) . . ?
C410 C461 C412 88(4) . . ?
C412 C462 C411 88(9) . . ?
C412 C462 C461 108(10) . . ?
C411 C462 C461 30(4) . . ?
N451 C413 C414 106(3) . . ?
N451 C413 N401 12(3) . . ?
C414 C413 N401 117(2) . . ?
N451 C413 C464 107(3) . . ?
C414 C413 C464 18(2) . . ?
N401 C413 C464 116(2) . . ?
C464 C414 C413 108(10) . . ?
C464 C414 C415 73(9) . . ?
C413 C414 C415 108(4) . . ?
C464 C414 C465 79(9) . . ?
C413 C414 C465 114(4) . . ?
C415 C414 C465 10(3) . . ?
C416 C415 C464 109(5) . . ?
C416 C415 C414 119(5) . . ?
C464 C415 C414 20(2) . . ?
C416 C415 C466 10(3) . . ?
C464 C415 C466 102(4) . . ?
C414 C415 C466 110(4) . . ?
C466 C416 C465 137(10) . . ?
C466 C416 C415 142(10) . . ?
C465 C416 C415 13(4) . . ?
C414 C464 C415 87(9) . . ?
C414 C464 C413 54(8) . . ?
C415 C464 C413 100(4) . . ?
C414 C464 C465 83(9) . . ?
C415 C464 C465 9(4) . . ?
C413 C464 C465 103(4) . . ?
C416 C465 C464 105(5) . . ?
C416 C465 C414 117(5) . . ?
C464 C465 C414 18(2) . . ?
C416 C465 C466 12(3) . . ?
C464 C465 C466 101(4) . . ?
C414 C465 C466 110(4) . . ?
C416 C466 C465 30(8) . . ?
C416 C466 C415 28(8) . . ?
C465 C466 C415 9(3) . . ?

loop_
_geom_bond_atom_site_label_1
_geom_bond_atom_site_label_2
_geom_bond_distance
_geom_bond_site_symmetry_2
_geom_bond_publ_flag
W1 O8 1.719(9) . ?
W1 O2 1.848(9) . ?
W1 O1 1.853(9) . ?
W1 O9 1.979(8) . ?
W1 O10 1.987(9) . ?
W1 O7 2.475(8) . ?
W2 O11 1.727(9) . ?
W2 O9 1.842(8) . ?
W2 O14 1.911(9) . ?
W2 O13 1.946(9) . ?
W2 O16 1.970(9) . ?
W2 O25 2.332(8) . ?
W3 O12 1.717(10) . ?
W3 O10 1.856(9) . ?
W3 O13 1.876(9) . ?
W3 O17 1.926(9) . ?
W3 O15 1.974(9) . ?
W3 O26 2.347(8) . ?
W4 O18 1.723(10) . ?
W4 O5 1.797(8) . ?
W4 O28 1.917(9) . ?
W4 O14 1.952(9) . ?
W4 O23 2.034(9) . ?
W4 O25 2.393(8) . ?
W5 O19 1.720(10) . ?
W5 O24 1.850(9) . ?
W5 O15 1.891(9) . ?
W5 O29 1.927(9) . ?
W5 O6 2.042(8) . ?
W5 O26 2.356(8) . ?
W6 O20 1.736(10) . ?
W6 O23 1.835(9) . ?
W6 O16 1.879(9) . ?
W6 O30 1.955(9) . ?
W6 O22 1.985(9) . ?
W6 O25 2.425(8) . ?
W7 O21 1.717(10) . ?
W7 O22 1.860(9) . ?
W7 O31 1.896(9) . ?
W7 O17 1.902(9) . ?
W7 O24 1.968(9) . ?
W7 O26 2.398(8) . ?
W8 O32 1.724(10) . ?
W8 O3 1.797(9) . ?
W8 O28 1.915(9) . ?
W8 O35 1.986(9) . ?
W8 O36 2.040(9) . ?
W8 O27 2.312(8) . ?
W9 O33 1.728(10) . ?
W9 O35 1.848(10) . ?
W9 O37 1.860(9) . ?
W9 O29 1.907(9) . ?
W9 O4 2.030(9) . ?
W9 O27 2.345(8) . ?
W10 O34 1.726(11) . ?
W10 O36 1.800(9) . ?
W10 O30 1.865(8) . ?
W10 O31 1.938(9) . ?
W10 O37 1.985(9) . ?
W10 O27 2.410(8) . ?
Zn1 O5 1.936(8) . ?
Zn1 O2 1.937(9) 3_556 ?
Zn1 O3 2.011(9) . ?
Zn1 O7 2.087(8) . ?
Zn1 O1 2.163(9) . ?
Zn2 O6 1.931(9) . ?
Zn2 O1 1.960(9) 3_556 ?
Zn2 O4 2.017(9) . ?
Zn2 O7 2.034(8) . ?
Zn2 O2 2.285(9) . ?
Si1 O25 1.631(8) . ?
Si1 O26 1.636(8) . ?
Si1 O7 1.646(8) . ?
Si1 O27 1.658(9) . ?
O1 Zn2 1.960(9) 3_556 ?
O2 Zn1 1.937(9) 3_556 ?
N101 C113 1.52(2) . ?
N101 C101 1.53(3) . ?
N101 C109 1.55(2) . ?
N101 C151 1.59(7) . ?
N101 C105 1.61(2) . ?
C101 C102 1.53(2) . ?
C101 C152 1.73(8) . ?
C102 C103 1.53(2) . ?
C102 C151 1.68(10) . ?
C102 C152 1.93(8) . ?
C103 C153 1.14(9) . ?
C103 C154 1.33(9) . ?
C103 C104 1.46(3) . ?
C103 C152 1.61(8) . ?
C104 C153 1.76(8) . ?
C151 C152 1.54(3) . ?
C152 C154 0.90(9) . ?
C152 C153 1.53(3) . ?
C153 C154 0.87(10) . ?
C105 C106 1.55(3) . ?
C106 C107 1.53(3) . ?
C107 C108 1.54(3) . ?
C107 C158 1.54(3) . ?
C108 C158 0.77(17) . ?
C109 C110 1.55(3) . ?
C110 C111 1.63(3) . ?
C110 C161 1.64(4) . ?
C111 C161 0.69(10) . ?
C111 C162 1.33(9) . ?
C111 C112 1.58(5) . ?
C112 C161 1.16(8) . ?
C112 C162 1.25(9) . ?
C161 C162 1.07(10) . ?
C113 C114 1.48(3) . ?
C114 C115 1.33(6) . ?
C114 C165 1.66(6) . ?
C115 C165 0.53(7) . ?
C115 C166 1.55(7) . ?
C115 C116 1.65(8) . ?
C116 C166 0.75(6) . ?
C116 C165 1.85(7) . ?
C165 C166 1.68(7) . ?
N201 C205 1.46(4) . ?
N201 C209 1.48(2) . ?
N201 C201 1.50(2) . ?
N201 C251 1.51(3) . ?
N201 C255 1.52(11) . ?
N201 C213 1.52(2) . ?
C201 C202 1.54(2) . ?
C201 C253 1.64(10) . ?
C202 C253 0.63(9) . ?
C202 C203 1.54(2) . ?
C202 C252 1.67(8) . ?
C203 C254 1.38(10) . ?
C203 C253 1.41(8) . ?
C203 C204 1.53(2) . ?
C204 C254 0.71(9) . ?
C251 C209 0.81(9) . ?
C251 C252 1.54(2) . ?
C251 C255 1.94(13) . ?
C251 C205 1.97(9) . ?
C252 C253 1.54(2) . ?
C252 C209 2.03(8) . ?
C253 C254 1.54(2) . ?
C205 C256 1.57(13) . ?
C205 C206 1.59(2) . ?
C206 C255 1.59(13) . ?
C206 C207 1.60(2) . ?
C206 C257 1.72(11) . ?
C207 C208 1.47(4) . ?
C207 C258 1.49(8) . ?
C207 C256 1.51(12) . ?
C208 C257 1.42(10) . ?
C255 C256 1.60(2) . ?
C256 C257 1.60(2) . ?
C257 C258 1.18(11) . ?
C209 C260 1.539(18) . ?
C209 C210 1.555(19) . ?
C210 C261 1.27(8) . ?
C210 C211 1.56(2) . ?
C211 C261 0.60(7) . ?
C211 C262 1.42(7) . ?
C211 C212 1.58(2) . ?
C211 C260 1.88(7) . ?
C212 C262 0.96(7) . ?
C212 C261 1.87(6) . ?
C260 C261 1.523(19) . ?
C261 C262 1.573(19) . ?
C213 C214 1.50(3) . ?
C214 C215 1.55(2) . ?
C214 C265 1.56(3) . ?
C215 C216 1.56(2) . ?
C215 C265 1.64(8) . ?
C216 C266 1.09(8) . ?
C216 C265 1.94(8) . ?
C265 C266 1.56(3) . ?
N301 C309 1.42(4) . ?
N301 C313 1.45(4) . ?
N301 C305 1.63(4) . ?
N301 C301 1.86(4) . ?
N351 C301 1.47(4) . ?
N351 C305 1.57(4) . ?
N351 C313 1.64(4) . ?
N351 C309 1.64(4) . ?
C301 C302 1.527(18) . ?
C301 C352 1.555(19) . ?
C302 C352 1.39(8) . ?
C302 C303 1.553(19) . ?
C303 C304 1.576(19) . ?
C303 C352 1.70(10) . ?
C303 C353 1.81(9) . ?
C304 C354 1.48(9) . ?
C304 C353 1.79(9) . ?
C352 C353 1.55(2) . ?
C353 C354 1.54(2) . ?
C305 C356 1.51(2) . ?
C305 C306 1.52(2) . ?
C306 C356 0.69(12) . ?
C306 C307 1.51(2) . ?
C306 C357 1.83(15) . ?
C307 C308 1.51(2) . ?
C308 C358 1.60(13) . ?
C356 C357 1.52(2) . ?
C357 C358 1.49(2) . ?
C309 C360 1.57(3) . ?
C309 C310 1.57(3) . ?
C310 C360 0.97(8) . ?
C310 C361 1.43(9) . ?
C310 C311 1.58(3) . ?
C311 C361 0.76(8) . ?
C311 C360 1.34(8) . ?
C311 C362 1.57(10) . ?
C311 C312 1.99(6) . ?
C312 C362 0.94(9) . ?
C312 C361 1.56(10) . ?
C360 C361 1.57(3) . ?
C361 C362 1.29(11) . ?
C313 C364 1.512(18) . ?
C313 C314 1.52(2) . ?
C314 C365 1.25(11) . ?
C314 C315 1.52(2) . ?
C315 C365 0.81(10) . ?
C315 C316 1.52(2) . ?
C315 C364 1.94(10) . ?
C315 C366 1.97(11) . ?
C316 C366 1.03(12) . ?
C316 C365 1.19(10) . ?
C364 C365 1.51(2) . ?
C365 C366 1.53(2) . ?
N401 C401 1.38(6) . ?
N401 C451 1.38(13) . ?
N401 C405 1.56(3) . ?
N401 C409 1.64(4) . ?
N401 C413 1.64(3) . ?
N401 C459 1.83(11) . ?
N451 C413 1.34(5) . ?
N451 C409 1.51(6) . ?
N451 C459 1.55(11) . ?
N451 C405 1.66(5) . ?
N451 C401 1.71(8) . ?
N451 C451 1.76(14) . ?
C401 C402 1.55(6) . ?
C401 C452 1.62(9) . ?
C402 C452 0.60(7) . ?
C402 C451 1.39(13) . ?
C402 C403 1.52(5) . ?
C402 C453 1.65(8) . ?
C403 C453 0.77(7) . ?
C403 C404 1.47(4) . ?
C403 C452 1.65(8) . ?
C403 C454 1.70(8) . ?
C404 C454 1.29(7) . ?
C404 C453 1.77(8) . ?
C451 C452 1.38(13) . ?
C452 C453 1.50(10) . ?
C452 C454 1.84(10) . ?
C453 C454 1.45(9) . ?
C405 C406 1.54(3) . ?
C406 C457 1.21(7) . ?
C406 C407 1.62(5) . ?
C407 C457 0.55(8) . ?
C407 C458 1.10(7) . ?
C407 C408 1.30(6) . ?
C408 C457 1.32(8) . ?
C408 C458 1.60(7) . ?
C457 C458 1.62(9) . ?
C409 C459 0.76(11) . ?
C409 C410 1.531(19) . ?
C409 C460 1.66(9) . ?
C410 C460 1.06(10) . ?
C410 C411 1.555(19) . ?
C410 C461 1.74(10) . ?
C410 C459 1.88(9) . ?
C411 C461 0.78(10) . ?
C411 C462 1.38(9) . ?
C411 C412 1.552(19) . ?
C411 C460 1.86(9) . ?
C412 C462 0.75(11) . ?
C412 C461 1.92(9) . ?
C459 C460 1.54(2) . ?
C460 C461 1.55(2) . ?
C461 C462 1.55(2) . ?
C413 C414 1.40(5) . ?
C413 C464 1.64(5) . ?
C414 C464 0.53(6) . ?
C414 C415 1.53(7) . ?
C414 C465 1.72(8) . ?
C415 C416 1.46(7) . ?
C415 C464 1.47(7) . ?
C415 C466 1.92(8) . ?
C416 C466 0.55(6) . ?
C416 C465 1.29(7) . ?
C464 C465 1.71(8) . ?
C465 C466 1.74(8) . ?

loop_
_platon_squeeze_void_nr
_platon_squeeze_void_average_x
_platon_squeeze_void_average_y
_platon_squeeze_void_average_z
_platon_squeeze_void_volume
_platon_squeeze_void_count_electrons
_platon_squeeze_void_content
1 0.000 0.500 0.500 979 626 ' '
2 0.500 1.000 1.000 979 628 ' '
3 0.177 0.062 0.708 7 -2 ' '
4 0.323 0.562 0.792 7 0 ' '
5 0.677 0.437 0.208 7 -1 ' '
6 0.823 0.937 0.292 7 1 ' '
